data_7030542
loop_
_publ_author_name
'Zhang, Congying'
'Luo, Feng'
'Cheng, Bin'
'Li, Bin'
'Song, Haibin'
'Xu, Shansheng'
'Wang, Baiquan'

_publ_section_title
;
 Reactions of indenyl-functionalized imidazolium salts and
 N-heterocyclic carbenes with Ru3(CO)12
;
_journal_coden_ASTM DTARAF
_journal_issue 35
_journal_name_full 'Dalton Transactions'
_journal_page_first 7230
_journal_page_last 7235
_journal_paper_doi 10.1039/b906933j
_journal_year 2009
_chemical_formula_moiety 'C32 H30 Cl2 N2 O5 Ru2'
_chemical_formula_sum 'C32 H30 Cl2 N2 O5 Ru2'
_chemical_formula_weight 795.62
_space_group_IT_number 14
_symmetry_cell_setting monoclinic
_symmetry_space_group_name_Hall '-P 2yn'
_symmetry_space_group_name_H-M 'P 1 21/n 1'
_atom_sites_solution_hydrogens geom
_atom_sites_solution_primary direct
_atom_sites_solution_secondary difmap
_audit_creation_method SHELXL-97
_cell_angle_alpha 90.00
_cell_angle_beta 91.894(3)
_cell_angle_gamma 90.00
_cell_formula_units_Z 4
_cell_length_a 9.0789(5)
_cell_length_b 14.6352(7)
_cell_length_c 23.5139(13)
_cell_measurement_reflns_used 6957
_cell_measurement_temperature 113(2)
_cell_measurement_theta_max 27.9
_cell_measurement_theta_min 1.4
_cell_volume 3122.6(3)
_computing_cell_refinement CrystalClear
_computing_data_collection CrystalClear
_computing_data_reduction CrystalClear
_computing_publication_material 'CrystalStructure 3.7.0'
_computing_structure_refinement 'SHELXL-97 (Sheldrick, 1997)'
_computing_structure_solution 'SHELXS-97 (Sheldrick, 1990)'
_diffrn_ambient_temperature 113(2)
_diffrn_detector_area_resol_mean 7.31
_diffrn_measured_fraction_theta_full 0.999
_diffrn_measured_fraction_theta_max 0.999
_diffrn_measurement_device_type 'Rigaku Saturn'
_diffrn_measurement_method \w
_diffrn_radiation_monochromator confocal
_diffrn_radiation_source 'Rotating anode'
_diffrn_radiation_type MoK\a
_diffrn_radiation_wavelength 0.71070
_diffrn_reflns_av_R_equivalents 0.0568
_diffrn_reflns_av_sigmaI/netI 0.0568
_diffrn_reflns_limit_h_max 7
_diffrn_reflns_limit_h_min -10
_diffrn_reflns_limit_k_max 17
_diffrn_reflns_limit_k_min -17
_diffrn_reflns_limit_l_max 27
_diffrn_reflns_limit_l_min -27
_diffrn_reflns_number 18939
_diffrn_reflns_theta_full 25.01
_diffrn_reflns_theta_max 25.01
_diffrn_reflns_theta_min 1.64
_exptl_absorpt_coefficient_mu 1.182
_exptl_absorpt_correction_T_max 0.8335
_exptl_absorpt_correction_T_min 0.7980
_exptl_absorpt_correction_type multi-scan
_exptl_absorpt_process_details CrystalClear
_exptl_crystal_colour colorless
_exptl_crystal_density_diffrn 1.692
_exptl_crystal_density_method 'not measured'
_exptl_crystal_description prism
_exptl_crystal_F_000 1592
_exptl_crystal_size_max 0.20
_exptl_crystal_size_mid 0.18
_exptl_crystal_size_min 0.16
_refine_diff_density_max 1.076
_refine_diff_density_min -0.681
_refine_diff_density_rms 0.107
_refine_ls_extinction_method none
_refine_ls_goodness_of_fit_ref 1.060
_refine_ls_hydrogen_treatment constr
_refine_ls_matrix_type full
_refine_ls_number_parameters 393
_refine_ls_number_reflns 5503
_refine_ls_number_restraints 0
_refine_ls_restrained_S_all 1.060
_refine_ls_R_factor_all 0.0500
_refine_ls_R_factor_gt 0.0397
_refine_ls_shift/su_max 0.000
_refine_ls_shift/su_mean 0.000
_refine_ls_structure_factor_coef Fsqd
_refine_ls_weighting_details 'calc w=1/[\s^2^(Fo^2^)+(0.0244P)^2^+4.9127P] where P=(Fo^2^+2Fc^2^)/3'
_refine_ls_weighting_scheme calc
_refine_ls_wR_factor_gt 0.0776
_refine_ls_wR_factor_ref 0.0821
_reflns_number_gt 4739
_reflns_number_total 5503
_reflns_threshold_expression >2sigma(I)
_cod_duplicate_entry 7001974
_cod_data_source_file b906933j.txt
_cod_data_source_block 726842
_cod_database_code 7030542

loop_
_symmetry_equiv_pos_as_xyz
'x, y, z'
'-x+1/2, y+1/2, -z+1/2'
'-x, -y, -z'
'x-1/2, -y-1/2, z-1/2'

loop_
_atom_site_label
_atom_site_type_symbol
_atom_site_fract_x
_atom_site_fract_y
_atom_site_fract_z
_atom_site_U_iso_or_equiv
_atom_site_adp_type
_atom_site_occupancy
_atom_site_symmetry_multiplicity
_atom_site_calc_flag
_atom_site_refinement_flags
Ru1 Ru 0.04291(3) 0.49852(2) 0.247670(13) 0.01260(9) Uani 1 1 d .
Ru2 Ru -0.19900(3) 0.37934(2) 0.229479(14) 0.01433(10) Uani 1 1 d .
N1 N 0.2822(3) 0.3646(2) 0.23646(14) 0.0144(7) Uani 1 1 d .
N2 N 0.2579(3) 0.3662(2) 0.32649(14) 0.0147(7) Uani 1 1 d .
O1 O 0.2965(3) 0.63281(19) 0.24590(13) 0.0219(7) Uani 1 1 d .
O2 O -0.1473(3) 0.6376(2) 0.18171(14) 0.0301(8) Uani 1 1 d .
O3 O -0.1013(3) 0.5411(2) 0.36161(13) 0.0290(7) Uani 1 1 d .
O4 O -0.4324(3) 0.5238(2) 0.23926(16) 0.0371(9) Uani 1 1 d .
O5 O -0.2558(3) 0.3450(2) 0.35248(14) 0.0311(8) Uani 1 1 d .
C1 C 0.2036(4) 0.5804(3) 0.24698(17) 0.0165(9) Uani 1 1 d .
C2 C -0.0815(4) 0.5849(3) 0.20722(18) 0.0185(9) Uani 1 1 d .
C3 C -0.0467(4) 0.5239(3) 0.31995(19) 0.0189(9) Uani 1 1 d .
C4 C -0.3412(5) 0.4694(3) 0.23640(18) 0.0219(10) Uani 1 1 d .
C5 C -0.2310(5) 0.3550(3) 0.30521(19) 0.0201(9) Uani 1 1 d .
C6 C -0.2053(5) 0.4470(3) 0.09481(18) 0.0205(10) Uani 1 1 d .
H6 H -0.1455 0.4988 0.0877 0.025 Uiso 1 1 calc R
C7 C -0.3394(5) 0.4372(3) 0.06757(19) 0.0260(11) Uani 1 1 d .
H7 H -0.3718 0.4824 0.0410 0.031 Uiso 1 1 calc R
C8 C -0.4320(5) 0.3607(3) 0.07806(19) 0.0260(11) Uani 1 1 d .
H8 H -0.5247 0.3561 0.0583 0.031 Uiso 1 1 calc R
C9 C -0.3910(4) 0.2952(3) 0.11521(19) 0.0237(10) Uani 1 1 d .
H9 H -0.4546 0.2450 0.1217 0.028 Uiso 1 1 calc R
C10 C -0.2515(4) 0.3011(3) 0.14496(18) 0.0187(9) Uani 1 1 d .
C11 C -0.1564(4) 0.3787(3) 0.13394(17) 0.0154(9) Uani 1 1 d .
C12 C -0.0179(4) 0.3656(3) 0.16563(17) 0.0146(8) Uani 1 1 d .
C13 C -0.0315(4) 0.2811(3) 0.19600(18) 0.0160(9) Uani 1 1 d .
H13 H 0.0430 0.2545 0.2200 0.019 Uiso 1 1 calc R
C14 C -0.1745(4) 0.2432(3) 0.18455(18) 0.0196(9) Uani 1 1 d .
H14 H -0.2118 0.1887 0.2006 0.023 Uiso 1 1 calc R
C15 C 0.1042(4) 0.4317(3) 0.16893(17) 0.0159(9) Uani 1 1 d .
H15 H 0.0991 0.4752 0.1361 0.019 Uiso 1 1 calc R
C16 C 0.2583(4) 0.3913(3) 0.17695(16) 0.0147(9) Uani 1 1 d .
H16A H 0.2684 0.3372 0.1520 0.018 Uiso 1 1 calc R
H16B H 0.3330 0.4370 0.1664 0.018 Uiso 1 1 calc R
C17 C 0.3978(4) 0.3139(3) 0.25959(18) 0.0164(9) Uani 1 1 d .
H17 H 0.4728 0.2840 0.2394 0.020 Uiso 1 1 calc R
C18 C 0.3837(4) 0.3153(3) 0.31537(18) 0.0164(9) Uani 1 1 d .
H18 H 0.4475 0.2868 0.3428 0.020 Uiso 1 1 calc R
C19 C 0.1950(4) 0.3985(3) 0.27681(17) 0.0155(9) Uani 1 1 d .
C20 C 0.2106(4) 0.3817(3) 0.38382(17) 0.0149(9) Uani 1 1 d .
C21 C 0.1355(5) 0.3110(3) 0.41125(18) 0.0202(10) Uani 1 1 d .
C22 C 0.0987(5) 0.3273(3) 0.46720(19) 0.0269(10) Uani 1 1 d .
H22 H 0.0463 0.2817 0.4870 0.032 Uiso 1 1 calc R
C23 C 0.1360(5) 0.4078(3) 0.4950(2) 0.0297(11) Uani 1 1 d .
H23 H 0.1092 0.4171 0.5332 0.036 Uiso 1 1 calc R
C24 C 0.2123(5) 0.4742(3) 0.46684(19) 0.0251(10) Uani 1 1 d .
H24 H 0.2383 0.5290 0.4864 0.030 Uiso 1 1 calc R
C25 C 0.2521(4) 0.4635(3) 0.41100(17) 0.0168(9) Uani 1 1 d .
C26 C 0.1014(5) 0.2196(3) 0.38355(18) 0.0221(10) Uani 1 1 d .
H26 H 0.0977 0.2286 0.3414 0.027 Uiso 1 1 calc R
C27 C 0.2230(5) 0.1495(3) 0.3982(2) 0.0295(11) Uani 1 1 d .
H27A H 0.3183 0.1735 0.3866 0.044 Uiso 1 1 calc R
H27B H 0.2016 0.0922 0.3779 0.044 Uiso 1 1 calc R
H27C H 0.2265 0.1382 0.4393 0.044 Uiso 1 1 calc R
C28 C -0.0460(5) 0.1787(3) 0.4006(2) 0.0332(12) Uani 1 1 d .
H28A H -0.0391 0.1597 0.4406 0.050 Uiso 1 1 calc R
H28B H -0.0693 0.1255 0.3766 0.050 Uiso 1 1 calc R
H28C H -0.1239 0.2246 0.3956 0.050 Uiso 1 1 calc R
C29 C 0.3436(4) 0.5363(3) 0.38264(18) 0.0197(9) Uani 1 1 d .
H29 H 0.3470 0.5210 0.3413 0.024 Uiso 1 1 calc R
C30 C 0.5026(5) 0.5350(3) 0.4073(2) 0.0288(11) Uani 1 1 d .
H30A H 0.5023 0.5480 0.4481 0.043 Uiso 1 1 calc R
H30B H 0.5609 0.5816 0.3882 0.043 Uiso 1 1 calc R
H30C H 0.5461 0.4747 0.4011 0.043 Uiso 1 1 calc R
C31 C 0.2766(5) 0.6310(3) 0.38765(19) 0.0243(10) Uani 1 1 d .
H31A H 0.1767 0.6308 0.3706 0.036 Uiso 1 1 calc R
H31B H 0.3373 0.6753 0.3677 0.036 Uiso 1 1 calc R
H31C H 0.2727 0.6480 0.4279 0.036 Uiso 1 1 calc R
C32 C 0.5050(5) 0.2134(3) 0.5163(2) 0.0345(12) Uani 1 1 d .
H32A H 0.4037 0.1916 0.5073 0.041 Uiso 1 1 calc R
H32B H 0.5049 0.2443 0.5537 0.041 Uiso 1 1 calc R
Cl1 Cl 0.55721(17) 0.29148(9) 0.46417(6) 0.0486(4) Uani 1 1 d .
Cl2 Cl 0.62594(19) 0.11939(10) 0.51990(7) 0.0589(4) Uani 1 1 d .

loop_
_atom_site_aniso_label
_atom_site_aniso_U_11
_atom_site_aniso_U_22
_atom_site_aniso_U_33
_atom_site_aniso_U_23
_atom_site_aniso_U_13
_atom_site_aniso_U_12
Ru1 0.01254(17) 0.01235(17) 0.01290(17) -0.00111(13) 0.00002(13) 0.00014(12)
Ru2 0.01227(16) 0.01523(18) 0.01556(18) -0.00142(14) 0.00143(13) -0.00047(13)
N1 0.0116(16) 0.0152(17) 0.0166(19) 0.0026(14) 0.0015(14) -0.0012(14)
N2 0.0155(16) 0.0133(17) 0.0151(18) -0.0022(14) 0.0002(14) 0.0001(14)
O1 0.0203(15) 0.0171(15) 0.0279(18) 0.0023(13) -0.0029(13) -0.0044(13)
O2 0.0307(18) 0.0214(16) 0.038(2) 0.0057(15) -0.0110(15) 0.0053(14)
O3 0.0268(17) 0.0411(19) 0.0195(18) -0.0129(15) 0.0079(14) 0.0020(15)
O4 0.0241(17) 0.0305(18) 0.057(3) -0.0004(17) 0.0047(16) 0.0148(16)
O5 0.0355(19) 0.0365(19) 0.0219(19) 0.0022(15) 0.0072(15) 0.0011(15)
C1 0.019(2) 0.016(2) 0.015(2) 0.0003(17) -0.0030(17) 0.0065(18)
C2 0.016(2) 0.022(2) 0.018(2) -0.0079(18) 0.0009(18) -0.0036(18)
C3 0.015(2) 0.019(2) 0.023(3) -0.0017(19) -0.0017(19) 0.0000(17)
C4 0.020(2) 0.026(2) 0.020(2) -0.0012(19) -0.0010(19) -0.004(2)
C5 0.021(2) 0.018(2) 0.022(3) -0.0045(19) -0.0024(19) 0.0014(18)
C6 0.024(2) 0.017(2) 0.020(2) -0.0036(18) -0.0010(19) 0.0063(18)
C7 0.031(2) 0.032(3) 0.015(2) -0.004(2) -0.003(2) 0.011(2)
C8 0.017(2) 0.037(3) 0.023(2) -0.011(2) -0.0031(19) 0.006(2)
C9 0.016(2) 0.032(3) 0.023(2) -0.013(2) 0.0020(18) -0.0014(19)
C10 0.016(2) 0.021(2) 0.019(2) -0.0098(18) 0.0025(17) -0.0005(17)
C11 0.0149(19) 0.018(2) 0.014(2) -0.0059(17) 0.0035(16) 0.0029(17)
C12 0.015(2) 0.015(2) 0.013(2) -0.0031(17) 0.0027(16) 0.0011(16)
C13 0.014(2) 0.013(2) 0.021(2) -0.0029(17) 0.0021(17) 0.0010(16)
C14 0.021(2) 0.012(2) 0.026(2) -0.0044(18) 0.0061(18) -0.0008(17)
C15 0.015(2) 0.022(2) 0.011(2) 0.0015(17) -0.0002(16) 0.0029(17)
C16 0.014(2) 0.016(2) 0.014(2) -0.0011(17) 0.0013(16) -0.0004(16)
C17 0.0106(19) 0.015(2) 0.024(2) 0.0005(18) 0.0024(17) 0.0018(16)
C18 0.012(2) 0.015(2) 0.023(2) -0.0013(17) 0.0009(17) 0.0013(16)
C19 0.016(2) 0.018(2) 0.013(2) -0.0008(17) -0.0003(16) -0.0066(17)
C20 0.0144(19) 0.017(2) 0.013(2) -0.0021(17) 0.0002(16) 0.0031(17)
C21 0.025(2) 0.019(2) 0.017(2) 0.0027(18) -0.0021(18) 0.0010(18)
C22 0.035(3) 0.026(2) 0.020(2) 0.003(2) 0.005(2) -0.008(2)
C23 0.043(3) 0.031(3) 0.016(2) 0.000(2) 0.009(2) 0.000(2)
C24 0.034(3) 0.020(2) 0.022(2) -0.0038(19) -0.001(2) -0.001(2)
C25 0.014(2) 0.019(2) 0.017(2) -0.0001(17) -0.0003(17) 0.0002(17)
C26 0.032(2) 0.018(2) 0.016(2) 0.0019(18) -0.0026(19) -0.0049(19)
C27 0.032(3) 0.022(2) 0.035(3) -0.002(2) 0.004(2) -0.004(2)
C28 0.031(3) 0.025(2) 0.043(3) 0.006(2) -0.008(2) -0.007(2)
C29 0.024(2) 0.019(2) 0.016(2) 0.0011(18) -0.0028(18) -0.0037(18)
C30 0.022(2) 0.025(2) 0.039(3) 0.005(2) -0.002(2) -0.004(2)
C31 0.029(2) 0.018(2) 0.025(2) -0.0014(19) -0.006(2) -0.0032(19)
C32 0.036(3) 0.042(3) 0.026(3) 0.006(2) 0.001(2) -0.014(2)
Cl1 0.0699(10) 0.0471(8) 0.0281(7) 0.0106(6) -0.0082(7) -0.0187(7)
Cl2 0.0835(11) 0.0528(9) 0.0418(9) 0.0131(7) 0.0222(8) 0.0136(8)

loop_
_atom_type_symbol
_atom_type_description
_atom_type_scat_dispersion_real
_atom_type_scat_dispersion_imag
_atom_type_scat_source
C C 0.0033 0.0016 'International Tables Vol C Tables 4.2.6.8 and 6.1.1.4'
H H 0.0000 0.0000 'International Tables Vol C Tables 4.2.6.8 and 6.1.1.4'
N N 0.0061 0.0033 'International Tables Vol C Tables 4.2.6.8 and 6.1.1.4'
O O 0.0106 0.0060 'International Tables Vol C Tables 4.2.6.8 and 6.1.1.4'
Cl Cl 0.1484 0.1585 'International Tables Vol C Tables 4.2.6.8 and 6.1.1.4'
Ru Ru -1.2594 0.8363 'International Tables Vol C Tables 4.2.6.8 and 6.1.1.4'

loop_
_geom_angle_atom_site_label_1
_geom_angle_atom_site_label_2
_geom_angle_atom_site_label_3
_geom_angle
C1 Ru1 C2 91.14(16)
C1 Ru1 C3 103.41(17)
C2 Ru1 C3 92.91(17)
C1 Ru1 C19 86.89(15)
C2 Ru1 C19 169.21(17)
C3 Ru1 C19 97.86(16)
C1 Ru1 C15 93.34(17)
C2 Ru1 C15 92.13(16)
C3 Ru1 C15 162.39(16)
C19 Ru1 C15 77.42(15)
C1 Ru1 Ru2 170.77(12)
C2 Ru1 Ru2 83.69(12)
C3 Ru1 Ru2 84.53(11)
C19 Ru1 Ru2 96.77(10)
C15 Ru1 Ru2 79.27(10)
C5 Ru2 C4 85.43(18)
C5 Ru2 C13 110.07(16)
C4 Ru2 C13 164.39(17)
C5 Ru2 C14 107.48(17)
C4 Ru2 C14 138.05(15)
C13 Ru2 C14 36.82(13)
C5 Ru2 C12 139.47(16)
C4 Ru2 C12 129.88(17)
C13 Ru2 C12 37.00(14)
C14 Ru2 C12 62.01(15)
C5 Ru2 C11 168.66(16)
C4 Ru2 C11 103.24(16)
C13 Ru2 C11 61.15(14)
C14 Ru2 C11 61.19(15)
C12 Ru2 C11 37.13(13)
C5 Ru2 C10 133.87(16)
C4 Ru2 C10 107.52(16)
C13 Ru2 C10 60.62(14)
C14 Ru2 C10 36.07(14)
C12 Ru2 C10 61.62(14)
C11 Ru2 C10 36.70(14)
C5 Ru2 Ru1 96.85(12)
C4 Ru2 Ru1 95.02(13)
C13 Ru2 Ru1 85.22(9)
C14 Ru2 Ru1 121.63(10)
C12 Ru2 Ru1 65.08(9)
C11 Ru2 Ru1 89.74(10)
C10 Ru2 Ru1 124.65(11)
C19 N1 C17 112.1(3)
C19 N1 C16 120.2(3)
C17 N1 C16 127.4(3)
C19 N2 C18 110.2(3)
C19 N2 C20 127.8(3)
C18 N2 C20 121.9(3)
O1 C1 Ru1 177.0(3)
O2 C2 Ru1 175.7(4)
O3 C3 Ru1 177.9(4)
O4 C4 Ru2 177.6(4)
O5 C5 Ru2 175.6(4)
C7 C6 C11 119.0(4)
C7 C6 H6 120.5
C11 C6 H6 120.5
C6 C7 C8 121.6(4)
C6 C7 H7 119.2
C8 C7 H7 119.2
C9 C8 C7 121.4(4)
C9 C8 H8 119.3
C7 C8 H8 119.3
C8 C9 C10 119.9(4)
C8 C9 H9 120.0
C10 C9 H9 120.0
C14 C10 C9 133.8(4)
C14 C10 C11 107.4(3)
C9 C10 C11 118.7(4)
C14 C10 Ru2 69.7(2)
C9 C10 Ru2 126.9(3)
C11 C10 Ru2 70.3(2)
C6 C11 C12 132.2(4)
C6 C11 C10 119.4(3)
C12 C11 C10 108.3(3)
C6 C11 Ru2 125.0(3)
C12 C11 Ru2 70.7(2)
C10 C11 Ru2 73.0(2)
C13 C12 C11 106.3(3)
C13 C12 C15 128.1(3)
C11 C12 C15 125.4(3)
C13 C12 Ru2 70.8(2)
C11 C12 Ru2 72.2(2)
C15 C12 Ru2 117.9(3)
C14 C13 C12 109.5(3)
C14 C13 Ru2 72.2(2)
C12 C13 Ru2 72.2(2)
C14 C13 H13 125.3
C12 C13 H13 125.3
Ru2 C13 H13 122.0
C10 C14 C13 108.4(4)
C10 C14 Ru2 74.3(2)
C13 C14 Ru2 71.0(2)
C10 C14 H14 125.8
C13 C14 H14 125.8
Ru2 C14 H14 120.7
C12 C15 C16 116.0(3)
C12 C15 Ru1 97.3(3)
C16 C15 Ru1 109.1(2)
C12 C15 H15 111.2
C16 C15 H15 111.2
Ru1 C15 H15 111.2
N1 C16 C15 109.2(3)
N1 C16 H16A 109.8
C15 C16 H16A 109.8
N1 C16 H16B 109.8
C15 C16 H16B 109.8
H16A C16 H16B 108.3
C18 C17 N1 106.6(4)
C18 C17 H17 126.7
N1 C17 H17 126.7
C17 C18 N2 107.5(3)
C17 C18 H18 126.3
N2 C18 H18 126.3
N1 C19 N2 103.6(3)
N1 C19 Ru1 114.8(3)
N2 C19 Ru1 140.1(3)
C25 C20 C21 123.1(4)
C25 C20 N2 118.3(4)
C21 C20 N2 118.4(3)
C22 C21 C20 116.4(4)
C22 C21 C26 120.4(4)
C20 C21 C26 123.2(4)
C23 C22 C21 122.0(4)
C23 C22 H22 119.0
C21 C22 H22 119.0
C24 C23 C22 119.7(5)
C24 C23 H23 120.2
C22 C23 H23 120.2
C23 C24 C25 121.9(4)
C23 C24 H24 119.1
C25 C24 H24 119.1
C24 C25 C20 117.1(4)
C24 C25 C29 120.1(4)
C20 C25 C29 122.8(4)
C21 C26 C28 113.6(4)
C21 C26 C27 111.0(3)
C28 C26 C27 107.9(3)
C21 C26 H26 108.1
C28 C26 H26 108.1
C27 C26 H26 108.1
C26 C27 H27A 109.5
C26 C27 H27B 109.5
H27A C27 H27B 109.5
C26 C27 H27C 109.5
H27A C27 H27C 109.5
H27B C27 H27C 109.5
C26 C28 H28A 109.5
C26 C28 H28B 109.5
H28A C28 H28B 109.5
C26 C28 H28C 109.5
H28A C28 H28C 109.5
H28B C28 H28C 109.5
C31 C29 C25 112.3(4)
C31 C29 C30 110.8(3)
C25 C29 C30 110.3(3)
C31 C29 H29 107.8
C25 C29 H29 107.8
C30 C29 H29 107.8
C29 C30 H30A 109.5
C29 C30 H30B 109.5
H30A C30 H30B 109.5
C29 C30 H30C 109.5
H30A C30 H30C 109.5
H30B C30 H30C 109.5
C29 C31 H31A 109.5
C29 C31 H31B 109.5
H31A C31 H31B 109.5
C29 C31 H31C 109.5
H31A C31 H31C 109.5
H31B C31 H31C 109.5
Cl1 C32 Cl2 111.2(3)
Cl1 C32 H32A 109.4
Cl2 C32 H32A 109.4
Cl1 C32 H32B 109.4
Cl2 C32 H32B 109.4
H32A C32 H32B 108.0

loop_
_geom_bond_atom_site_label_1
_geom_bond_atom_site_label_2
_geom_bond_distance
Ru1 C1 1.889(4)
Ru1 C2 1.926(4)
Ru1 C3 1.944(5)
Ru1 C19 2.111(4)
Ru1 C15 2.182(4)
Ru1 Ru2 2.8261(4)
Ru2 C5 1.848(5)
Ru2 C4 1.856(4)
Ru2 C13 2.253(4)
Ru2 C14 2.270(4)
Ru2 C12 2.272(4)
Ru2 C11 2.292(4)
Ru2 C10 2.329(4)
N1 C19 1.350(5)
N1 C17 1.382(5)
N1 C16 1.462(5)
N2 C19 1.368(5)
N2 C18 1.396(5)
N2 C20 1.446(5)
O1 C1 1.140(5)
O2 C2 1.135(5)
O3 C3 1.141(5)
O4 C4 1.151(5)
O5 C5 1.150(5)
C6 C7 1.364(6)
C6 C11 1.420(6)
C6 H6 0.9500
C7 C8 1.427(6)
C7 H7 0.9500
C8 C9 1.341(6)
C8 H8 0.9500
C9 C10 1.429(5)
C9 H9 0.9500
C10 C14 1.425(6)
C10 C11 1.455(6)
C11 C12 1.453(5)
C12 C13 1.436(5)
C12 C15 1.471(5)
C13 C14 1.429(5)
C13 H13 0.9500
C14 H14 0.9500
C15 C16 1.525(5)
C15 H15 1.0000
C16 H16A 0.9900
C16 H16B 0.9900
C17 C18 1.322(6)
C17 H17 0.9500
C18 H18 0.9500
C20 C25 1.403(5)
C20 C21 1.407(6)
C21 C22 1.388(6)
C21 C26 1.516(6)
C22 C23 1.383(6)
C22 H22 0.9500
C23 C24 1.376(6)
C23 H23 0.9500
C24 C25 1.382(6)
C24 H24 0.9500
C25 C29 1.519(6)
C26 C28 1.532(6)
C26 C27 1.537(6)
C26 H26 1.0000
C27 H27A 0.9800
C27 H27B 0.9800
C27 H27C 0.9800
C28 H28A 0.9800
C28 H28B 0.9800
C28 H28C 0.9800
C29 C31 1.519(6)
C29 C30 1.538(5)
C29 H29 1.0000
C30 H30A 0.9800
C30 H30B 0.9800
C30 H30C 0.9800
C31 H31A 0.9800
C31 H31B 0.9800
C31 H31C 0.9800
C32 Cl1 1.752(5)
C32 Cl2 1.760(5)
C32 H32A 0.9900
C32 H32B 0.9900

loop_
_geom_torsion_atom_site_label_1
_geom_torsion_atom_site_label_2
_geom_torsion_atom_site_label_3
_geom_torsion_atom_site_label_4
_geom_torsion
C1 Ru1 Ru2 C5 -177.1(7)
C2 Ru1 Ru2 C5 -120.92(18)
C3 Ru1 Ru2 C5 -27.36(17)
C19 Ru1 Ru2 C5 69.93(17)
C15 Ru1 Ru2 C5 145.70(16)
C1 Ru1 Ru2 C4 -91.1(7)
C2 Ru1 Ru2 C4 -34.93(19)
C3 Ru1 Ru2 C4 58.62(18)
C19 Ru1 Ru2 C4 155.92(18)
C15 Ru1 Ru2 C4 -128.31(17)
C1 Ru1 Ru2 C13 73.2(7)
C2 Ru1 Ru2 C13 129.40(17)
C3 Ru1 Ru2 C13 -137.04(16)
C19 Ru1 Ru2 C13 -39.75(16)
C15 Ru1 Ru2 C13 36.03(15)
C1 Ru1 Ru2 C14 67.5(7)
C2 Ru1 Ru2 C14 123.67(18)
C3 Ru1 Ru2 C14 -142.78(17)
C19 Ru1 Ru2 C14 -45.49(17)
C15 Ru1 Ru2 C14 30.29(16)
C1 Ru1 Ru2 C12 40.9(7)
C2 Ru1 Ru2 C12 97.06(17)
C3 Ru1 Ru2 C12 -169.39(16)
C19 Ru1 Ru2 C12 -72.10(16)
C15 Ru1 Ru2 C12 3.68(15)
C1 Ru1 Ru2 C11 12.1(7)
C2 Ru1 Ru2 C11 68.34(16)
C3 Ru1 Ru2 C11 161.90(15)
C19 Ru1 Ru2 C11 -100.81(15)
C15 Ru1 Ru2 C11 -25.04(14)
C1 Ru1 Ru2 C10 24.2(7)
C2 Ru1 Ru2 C10 80.41(18)
C3 Ru1 Ru2 C10 173.97(17)
C19 Ru1 Ru2 C10 -88.74(17)
C15 Ru1 Ru2 C10 -12.97(16)
C2 Ru1 C1 O1 14(7)
C3 Ru1 C1 O1 -79(7)
C19 Ru1 C1 O1 -176(100)
C15 Ru1 C1 O1 107(7)
Ru2 Ru1 C1 O1 70(8)
C1 Ru1 C2 O2 33(5)
C3 Ru1 C2 O2 136(5)
C19 Ru1 C2 O2 -47(5)
C15 Ru1 C2 O2 -61(5)
Ru2 Ru1 C2 O2 -140(5)
C1 Ru1 C3 O3 80(10)
C2 Ru1 C3 O3 -12(10)
C19 Ru1 C3 O3 169(10)
C15 Ru1 C3 O3 -118(10)
Ru2 Ru1 C3 O3 -95(10)
C5 Ru2 C4 O4 -119(10)
C13 Ru2 C4 O4 55(11)
C14 Ru2 C4 O4 -7(11)
C12 Ru2 C4 O4 83(10)
C11 Ru2 C4 O4 54(10)
C10 Ru2 C4 O4 16(11)
Ru1 Ru2 C4 O4 145(10)
C4 Ru2 C5 O5 -13(5)
C13 Ru2 C5 O5 169(5)
C14 Ru2 C5 O5 -152(5)
C12 Ru2 C5 O5 141(5)
C11 Ru2 C5 O5 -153(4)
C10 Ru2 C5 O5 -123(5)
Ru1 Ru2 C5 O5 82(5)
C11 C6 C7 C8 0.8(7)
C6 C7 C8 C9 0.0(7)
C7 C8 C9 C10 -0.4(7)
C8 C9 C10 C14 -177.4(5)
C8 C9 C10 C11 -0.1(6)
C8 C9 C10 Ru2 85.8(5)
C5 Ru2 C10 C14 -52.2(3)
C4 Ru2 C10 C14 -153.0(3)
C13 Ru2 C10 C14 38.1(2)
C12 Ru2 C10 C14 80.5(3)
C11 Ru2 C10 C14 118.2(3)
Ru1 Ru2 C10 C14 97.7(2)
C5 Ru2 C10 C9 77.9(4)
C4 Ru2 C10 C9 -22.9(4)
C13 Ru2 C10 C9 168.2(5)
C14 Ru2 C10 C9 130.2(5)
C12 Ru2 C10 C9 -149.3(4)
C11 Ru2 C10 C9 -111.7(5)
Ru1 Ru2 C10 C9 -132.1(4)
C5 Ru2 C10 C11 -170.4(2)
C4 Ru2 C10 C11 88.8(2)
C13 Ru2 C10 C11 -80.1(2)
C14 Ru2 C10 C11 -118.2(3)
C12 Ru2 C10 C11 -37.7(2)
Ru1 Ru2 C10 C11 -20.5(2)
C7 C6 C11 C12 174.4(4)
C7 C6 C11 C10 -1.3(6)
C7 C6 C11 Ru2 -90.5(4)
C14 C10 C11 C6 178.9(4)
C9 C10 C11 C6 1.0(6)
Ru2 C10 C11 C6 -121.1(4)
C14 C10 C11 C12 2.2(5)
C9 C10 C11 C12 -175.7(4)
Ru2 C10 C11 C12 62.3(3)
C14 C10 C11 Ru2 -60.0(3)
C9 C10 C11 Ru2 122.0(4)
C5 Ru2 C11 C6 152.0(7)
C4 Ru2 C11 C6 12.8(4)
C13 Ru2 C11 C6 -167.0(4)
C14 Ru2 C11 C6 150.7(4)
C12 Ru2 C11 C6 -128.5(4)
C10 Ru2 C11 C6 114.4(4)
Ru1 Ru2 C11 C6 -82.3(3)
C5 Ru2 C11 C12 -79.5(8)
C4 Ru2 C11 C12 141.3(2)
C13 Ru2 C11 C12 -38.5(2)
C14 Ru2 C11 C12 -80.7(2)
C10 Ru2 C11 C12 -117.1(3)
Ru1 Ru2 C11 C12 46.2(2)
C5 Ru2 C11 C10 37.6(9)
C4 Ru2 C11 C10 -101.6(2)
C13 Ru2 C11 C10 78.6(2)
C14 Ru2 C11 C10 36.3(2)
C12 Ru2 C11 C10 117.1(3)
Ru1 Ru2 C11 C10 163.3(2)
C6 C11 C12 C13 -176.9(4)
C10 C11 C12 C13 -0.8(4)
Ru2 C11 C12 C13 63.0(3)
C6 C11 C12 C15 8.1(7)
C10 C11 C12 C15 -175.8(4)
Ru2 C11 C12 C15 -112.0(4)
C6 C11 C12 Ru2 120.1(5)
C10 C11 C12 Ru2 -63.8(3)
C5 Ru2 C12 C13 47.6(3)
C4 Ru2 C12 C13 -167.6(2)
C14 Ru2 C12 C13 -36.8(2)
C11 Ru2 C12 C13 -115.1(3)
C10 Ru2 C12 C13 -77.9(2)
Ru1 Ru2 C12 C13 117.6(2)
C5 Ru2 C12 C11 162.7(3)
C4 Ru2 C12 C11 -52.5(3)
C13 Ru2 C12 C11 115.1(3)
C14 Ru2 C12 C11 78.3(2)
C10 Ru2 C12 C11 37.2(2)
Ru1 Ru2 C12 C11 -127.2(2)
C5 Ru2 C12 C15 -76.1(4)
C4 Ru2 C12 C15 68.7(3)
C13 Ru2 C12 C15 -123.7(4)
C14 Ru2 C12 C15 -160.5(3)
C11 Ru2 C12 C15 121.2(4)
C10 Ru2 C12 C15 158.4(3)
Ru1 Ru2 C12 C15 -6.1(2)
C11 C12 C13 C14 -0.9(5)
C15 C12 C13 C14 173.9(4)
Ru2 C12 C13 C14 63.0(3)
C11 C12 C13 Ru2 -63.9(3)
C15 C12 C13 Ru2 110.9(4)
C5 Ru2 C13 C14 92.6(3)
C4 Ru2 C13 C14 -80.3(6)
C12 Ru2 C13 C14 -118.1(3)
C11 Ru2 C13 C14 -79.5(3)
C10 Ru2 C13 C14 -37.3(2)
Ru1 Ru2 C13 C14 -171.8(2)
C5 Ru2 C13 C12 -149.3(2)
C4 Ru2 C13 C12 37.8(7)
C14 Ru2 C13 C12 118.1(3)
C11 Ru2 C13 C12 38.6(2)
C10 Ru2 C13 C12 80.8(2)
Ru1 Ru2 C13 C12 -53.73(19)
C9 C10 C14 C13 174.7(5)
C11 C10 C14 C13 -2.8(5)
Ru2 C10 C14 C13 -63.2(3)
C9 C10 C14 Ru2 -122.1(5)
C11 C10 C14 Ru2 60.4(3)
C12 C13 C14 C10 2.4(5)
Ru2 C13 C14 C10 65.4(3)
C12 C13 C14 Ru2 -63.0(3)
C5 Ru2 C14 C10 143.3(3)
C4 Ru2 C14 C10 40.3(4)
C13 Ru2 C14 C10 -116.3(4)
C12 Ru2 C14 C10 -79.4(3)
C11 Ru2 C14 C10 -37.0(2)
Ru1 Ru2 C14 C10 -106.8(2)
C5 Ru2 C14 C13 -100.4(3)
C4 Ru2 C14 C13 156.6(3)
C12 Ru2 C14 C13 37.0(2)
C11 Ru2 C14 C13 79.4(3)
C10 Ru2 C14 C13 116.3(4)
Ru1 Ru2 C14 C13 9.6(3)
C13 C12 C15 C16 35.9(6)
C11 C12 C15 C16 -150.1(4)
Ru2 C12 C15 C16 122.6(3)
C13 C12 C15 Ru1 -79.5(4)
C11 C12 C15 Ru1 94.4(4)
Ru2 C12 C15 Ru1 7.2(3)
C1 Ru1 C15 C12 -179.6(2)
C2 Ru1 C15 C12 -88.4(2)
C3 Ru1 C15 C12 18.2(6)
C19 Ru1 C15 C12 94.3(2)
Ru2 Ru1 C15 C12 -5.2(2)
C1 Ru1 C15 C16 59.6(3)
C2 Ru1 C15 C16 150.9(3)
C3 Ru1 C15 C16 -102.6(5)
C19 Ru1 C15 C16 -26.5(3)
Ru2 Ru1 C15 C16 -126.0(3)
C19 N1 C16 C15 -17.7(5)
C17 N1 C16 C15 170.0(3)
C12 C15 C16 N1 -77.7(4)
Ru1 C15 C16 N1 30.8(4)
C19 N1 C17 C18 0.3(4)
C16 N1 C17 C18 173.1(4)
N1 C17 C18 N2 0.6(4)
C19 N2 C18 C17 -1.3(4)
C20 N2 C18 C17 -179.7(3)
C17 N1 C19 N2 -1.0(4)
C16 N1 C19 N2 -174.4(3)
C17 N1 C19 Ru1 167.8(2)
C16 N1 C19 Ru1 -5.5(4)
C18 N2 C19 N1 1.4(4)
C20 N2 C19 N1 179.6(3)
C18 N2 C19 Ru1 -162.7(3)
C20 N2 C19 Ru1 15.5(7)
C1 Ru1 C19 N1 -75.9(3)
C2 Ru1 C19 N1 3.8(10)
C3 Ru1 C19 N1 -179.0(3)
C15 Ru1 C19 N1 18.3(3)
Ru2 Ru1 C19 N1 95.6(3)
C1 Ru1 C19 N2 87.1(4)
C2 Ru1 C19 N2 166.7(7)
C3 Ru1 C19 N2 -16.0(5)
C15 Ru1 C19 N2 -178.8(5)
Ru2 Ru1 C19 N2 -101.4(4)
C19 N2 C20 C25 -81.8(5)
C18 N2 C20 C25 96.3(4)
C19 N2 C20 C21 103.2(5)
C18 N2 C20 C21 -78.7(5)
C25 C20 C21 C22 2.2(6)
N2 C20 C21 C22 176.9(3)
C25 C20 C21 C26 -174.9(4)
N2 C20 C21 C26 -0.2(5)
C20 C21 C22 C23 -1.2(6)
C26 C21 C22 C23 176.0(4)
C21 C22 C23 C24 -0.2(7)
C22 C23 C24 C25 0.6(7)
C23 C24 C25 C20 0.3(6)
C23 C24 C25 C29 -176.6(4)
C21 C20 C25 C24 -1.8(6)
N2 C20 C25 C24 -176.5(3)
C21 C20 C25 C29 175.0(4)
N2 C20 C25 C29 0.3(5)
C22 C21 C26 C28 37.9(5)
C20 C21 C26 C28 -145.1(4)
C22 C21 C26 C27 -83.9(5)
C20 C21 C26 C27 93.1(5)
C24 C25 C29 C31 -52.7(5)
C20 C25 C29 C31 130.6(4)
C24 C25 C29 C30 71.4(5)
C20 C25 C29 C30 -105.3(4)
